data_2012606
loop_
_publ_author_name
'Xie, Songwen'
'Hou, Yuqing'
'Meyers, Cal Y.'
'Robinson, Paul D.'

_publ_section_title
;
 <i>trans</i>-3-Ethyl-<i>cis</i>-2,6,6-trimethyl-4-oxocyclohexanecarboxylic
 acid: an intermediate in the synthesis of a highly potent estrogen
;
_journal_issue 3
_journal_name_full 'Acta Crystallographica Section C'
_journal_page_first o159
_journal_page_last o161
_journal_paper_doi 10.1107/S0108270102000252
_journal_volume 58
_journal_year 2002
_chemical_formula_moiety 'C12 H20 O3'
_chemical_formula_sum 'C12 H20 O3'
_chemical_formula_weight 212.28
_chemical_melting_point 395.5(7)
_chemical_name_systematic
;
2-cis-3-trans-3-Ethyl-2,6,6-trimethyl-4-oxocyclohexanecarboxylic acid
;
_space_group_IT_number 19
_symmetry_cell_setting orthorhombic
_symmetry_space_group_name_Hall 'P 2ac 2ab'
_symmetry_space_group_name_H-M 'P 21 21 21'
_atom_sites_solution_hydrogens geom
_atom_sites_solution_primary direct
_atom_sites_solution_secondary difmap
_cell_angle_alpha 90
_cell_angle_beta 90
_cell_angle_gamma 90
_cell_formula_units_Z 4
_cell_length_a 13.716(3)
_cell_length_b 14.103(3)
_cell_length_c 6.214(4)
_cell_measurement_reflns_used 25
_cell_measurement_temperature 296
_cell_measurement_theta_max 9.9
_cell_measurement_theta_min 9.6
_cell_volume 1202.0(9)
_computing_cell_refinement 'MSC/AFC Diffractometer Control Software'
_computing_data_collection
;MSC/AFC Diffractometer Control Software (Molecular Structure Corporation,
 1996)
;
_computing_data_reduction 'PROCESS in TEXSAN  (Molecular Structure Corporation, 1997)'
_computing_molecular_graphics 'ORTEP-III  (Farrugia, 1997)'
_computing_publication_material 'TEXSAN, SHELXL97 and PLATON (Spek, 2000)'
_computing_structure_refinement 'LS in TEXSAN and SHELXL97 (Sheldrick, 1997)'
_computing_structure_solution 'SIR92 (Burla, 1989)'
_diffrn_ambient_temperature 296
_diffrn_measured_fraction_theta_full 1.000
_diffrn_measured_fraction_theta_max 1.000
_diffrn_measurement_device_type 'Rigaku AFC-5S'
_diffrn_measurement_method \w
_diffrn_radiation_monochromator graphite
_diffrn_radiation_source 'fine-focus sealed tube'
_diffrn_radiation_type 'Mo K\a'
_diffrn_radiation_wavelength .71069
_diffrn_reflns_av_R_equivalents .025
_diffrn_reflns_av_sigmaI/netI .032
_diffrn_reflns_limit_h_max 16
_diffrn_reflns_limit_h_min 0
_diffrn_reflns_limit_k_max 16
_diffrn_reflns_limit_k_min 0
_diffrn_reflns_limit_l_max 7
_diffrn_reflns_limit_l_min -7
_diffrn_reflns_number 2313
_diffrn_reflns_theta_full 25.05
_diffrn_reflns_theta_max 25.05
_diffrn_reflns_theta_min 2.07
_diffrn_standards_decay_% .70
_diffrn_standards_interval_count 100
_diffrn_standards_number 3
_exptl_absorpt_coefficient_mu .083
_exptl_absorpt_correction_type none
_exptl_crystal_colour colorless
_exptl_crystal_density_diffrn 1.173
_exptl_crystal_density_meas ?
_exptl_crystal_density_method 'not measured'
_exptl_crystal_description 'irregular fragment'
_exptl_crystal_F_000 464
_exptl_crystal_size_max .41
_exptl_crystal_size_mid .33
_exptl_crystal_size_min .27
_refine_diff_density_max .10
_refine_diff_density_min -.13
_refine_ls_extinction_method none
_refine_ls_goodness_of_fit_ref 1.030
_refine_ls_hydrogen_treatment constr
_refine_ls_matrix_type full
_refine_ls_number_parameters 141
_refine_ls_number_reflns 1265
_refine_ls_number_restraints 0
_refine_ls_restrained_S_all 1.030
_refine_ls_R_factor_all .062
_refine_ls_R_factor_gt .034
_refine_ls_shift/su_max <0.001
_refine_ls_shift/su_mean .000
_refine_ls_structure_factor_coef Fsqd
_refine_ls_weighting_details ' w = 1/[\s^2^(Fo^2^)+(0.0509P)^2^] where P=(Fo^2^+2Fc^2^)/3'
_refine_ls_weighting_scheme calc
_refine_ls_wR_factor_gt .081
_refine_ls_wR_factor_ref .092
_reflns_number_gt 890
_reflns_number_total 1265
_reflns_threshold_expression I>2\s(I)
_cod_data_source_file sk1530.cif
_cod_data_source_block IV
_cod_depositor_comments
;
The following automatic conversions were performed:

'_chemical_melting_point' value '394.8-396.2' was changed to
'395.5(7)' - the average value was taken and precision was estimated.

Automatic conversion script
Id: cif_fix_values 1646 2011-03-28 12:23:43Z adriana 

The following automatic conversions were performed:

'_chemical_melting_point' value '394.8-396.2' was changed to
'395.5(7)' - the average value was taken and precision was estimated.

Automatic conversion script
Id: cif_fix_values 1715 2011-07-08 13:25:40Z adriana 

The following automatic conversions were performed:

'_exptl_crystal_density_meas' value 'not measured' was changed to '?'
- the value is perceived as not measured.

Automatic conversion script
Id: cif_fix_values 3008 2015-01-20 13:52:24Z robertas 
;
_cod_database_code 2012606
_cod_database_fobs_code 2012606

loop_
_symmetry_equiv_pos_as_xyz
'x, y, z'
'-x+1/2, -y, z+1/2'
'x+1/2, -y+1/2, -z'
'-x, y+1/2, -z+1/2'

loop_
_atom_site_label
_atom_site_fract_x
_atom_site_fract_y
_atom_site_fract_z
_atom_site_U_iso_or_equiv
_atom_site_adp_type
_atom_site_calc_flag
_atom_site_refinement_flags
_atom_site_occupancy
_atom_site_disorder_assembly
_atom_site_disorder_group
_atom_site_type_symbol
O1 .00322(19) .46507(17) .8007(3) .0866(8) Uani d . 1 . . O
O2 .11705(15) .37785(12) .6441(3) .0640(5) Uani d . 1 . . O
O3 -.11480(14) .74515(12) .5400(3) .0668(6) Uani d . 1 . . O
C1 .06744(18) .51509(15) .4579(4) .0396(6) Uani d . 1 . . C
C2 -.02975(17) .52046(15) .3359(4) .0396(6) Uani d . 1 . . C
C3 -.10728(17) .58157(16) .4493(4) .0406(6) Uani d . 1 . . C
C4 -.06654(17) .67269(17) .5414(4) .0421(6) Uani d . 1 . . C
C5 .03150(17) .66974(18) .6450(5) .0499(6) Uani d . 1 . . C
C6 .10828(17) .61406(17) .5165(4) .0439(6) Uani d . 1 . . C
C7 .05804(19) .45200(17) .6528(4) .0477(6) Uani d . 1 . . C
C8 -.0684(2) .42062(17) .2848(5) .0583(8) Uani d . 1 . . C
C9 -.19889(18) .59936(19) .3139(5) .0572(7) Uani d . 1 . . C
C10 -.1801(2) .6456(2) .0973(5) .0725(9) Uani d . 1 . . C
C11 .20128(19) .6041(2) .6514(5) .0632(8) Uani d . 1 . . C
C12 .13336(19) .66809(18) .3110(5) .0565(7) Uani d . 1 . . C
H1 .1148 .4851 .3613 .047 Uiso calc R 1 . . H
H2 .1075 .3438 .7489 .096 Uiso calc R 1 . . H
H2A -.0160 .5510 .1976 .048 Uiso calc R 1 . . H
H3 -.1290 .5443 .5735 .049 Uiso calc R 1 . . H
H5A .0251 .6413 .7864 .060 Uiso calc R 1 . . H
H5B .0545 .7342 .6646 .060 Uiso calc R 1 . . H
H8A -.0890 .3904 .4155 .087 Uiso calc R 1 . . H
H8B -.0177 .3838 .2189 .087 Uiso calc R 1 . . H
H8C -.1227 .4254 .1880 .087 Uiso calc R 1 . . H
H9A -.2315 .5392 .2902 .069 Uiso calc R 1 . . H
H9B -.2429 .6394 .3955 .069 Uiso calc R 1 . . H
H10A -.1438 .7031 .1177 .109 Uiso calc R 1 . . H
H10B -.2412 .6600 .0292 .109 Uiso calc R 1 . . H
H10C -.1435 .6030 .0078 .109 Uiso calc R 1 . . H
H11A .2489 .5686 .5719 .095 Uiso calc R 1 . . H
H11B .1864 .5716 .7830 .095 Uiso calc R 1 . . H
H11C .2267 .6659 .6836 .095 Uiso calc R 1 . . H
H12A .1668 .7257 .3474 .085 Uiso calc R 1 . . H
H12B .0745 .6830 .2346 .085 Uiso calc R 1 . . H
H12C .1746 .6296 .2218 .085 Uiso calc R 1 . . H

loop_
_atom_site_aniso_label
_atom_site_aniso_U_11
_atom_site_aniso_U_22
_atom_site_aniso_U_33
_atom_site_aniso_U_12
_atom_site_aniso_U_13
_atom_site_aniso_U_23
O1 .1171(18) .0871(15) .0557(12) .0325(14) .0391(15) .0269(13)
O2 .0734(12) .0458(10) .0728(12) .0116(10) .0072(12) .0237(10)
O3 .0666(12) .0465(10) .0873(14) .0195(10) -.0200(12) -.0267(11)
C1 .0448(13) .0340(12) .0400(12) .0035(10) .0100(12) .0020(11)
C2 .0499(14) .0321(12) .0368(12) -.0037(10) .0073(12) -.0021(11)
C3 .0445(13) .0389(12) .0384(12) -.0044(11) .0052(12) -.0028(11)
C4 .0453(13) .0421(13) .0391(12) .0042(12) .0015(12) -.0084(11)
C5 .0550(15) .0428(13) .0519(14) .0016(12) -.0103(14) -.0108(13)
C6 .0401(13) .0410(13) .0506(15) .0008(11) -.0019(12) .0027(12)
C7 .0565(15) .0378(13) .0488(15) .0035(12) .0028(15) .0059(13)
C8 .0736(18) .0403(14) .0611(16) -.0112(14) .0075(16) -.0137(14)
C9 .0419(14) .0549(16) .075(2) -.0084(12) -.0026(15) -.0121(16)
C10 .0670(19) .085(2) .066(2) .0071(16) -.0192(16) -.0026(18)
C11 .0499(15) .0621(17) .078(2) -.0011(13) -.0132(16) .0091(17)
C12 .0535(15) .0485(14) .0674(18) -.0076(13) .0043(15) .0150(15)

loop_
_atom_type_symbol
_atom_type_description
_atom_type_scat_dispersion_real
_atom_type_scat_dispersion_imag
_atom_type_scat_source
C C .0033 .0016 'International Tables Vol C Tables 4.2.6.8 and 6.1.1.4'
H H .0000 .0000 'International Tables Vol C Tables 4.2.6.8 and 6.1.1.4'
O O .0106 .0060 'International Tables Vol C Tables 4.2.6.8 and 6.1.1.4'

loop_
_geom_angle_atom_site_label_1
_geom_angle_atom_site_label_2
_geom_angle_atom_site_label_3
_geom_angle
_geom_angle_publ_flag
C7 C1 C2 110.56(19) yes
C7 C1 C6 112.0(2) no
C2 C1 C6 112.71(19) no
C1 C2 C8 110.9(2) yes
C1 C2 C3 113.67(19) no
C8 C2 C3 111.7(2) yes
C4 C3 C9 111.8(2) yes
C4 C3 C2 113.16(19) no
C9 C3 C2 114.0(2) yes
O3 C4 C5 121.1(2) no
O3 C4 C3 120.6(2) no
C5 C4 C3 118.2(2) no
C4 C5 C6 114.1(2) no
C12 C6 C11 108.4(2) no
C12 C6 C5 109.5(2) no
C11 C6 C5 109.4(2) no
C12 C6 C1 109.6(2) yes
C11 C6 C1 110.33(19) yes
C5 C6 C1 109.57(19) no
O1 C7 O2 122.4(2) no
O1 C7 C1 125.2(2) no
O2 C7 C1 112.4(2) no
C10 C9 C3 114.7(2) no
C7 O2 H2 109.5 no
C7 C1 H1 107.1 no
C2 C1 H1 107.1 no
C6 C1 H1 107.1 no
C1 C2 H2A 106.7 no
C8 C2 H2A 106.7 no
C3 C2 H2A 106.7 no
C4 C3 H3 105.7 no
C9 C3 H3 105.7 no
C2 C3 H3 105.7 no
C4 C5 H5A 108.7 no
C6 C5 H5A 108.7 no
C4 C5 H5B 108.7 no
C6 C5 H5B 108.7 no
H5A C5 H5B 107.6 no
C2 C8 H8A 109.5 no
C2 C8 H8B 109.5 no
H8A C8 H8B 109.5 no
C2 C8 H8C 109.5 no
H8A C8 H8C 109.5 no
H8B C8 H8C 109.5 no
C10 C9 H9A 108.6 no
C3 C9 H9A 108.6 no
C10 C9 H9B 108.6 no
C3 C9 H9B 108.6 no
H9A C9 H9B 107.6 no
C9 C10 H10A 109.5 no
C9 C10 H10B 109.5 no
H10A C10 H10B 109.5 no
C9 C10 H10C 109.5 no
H10A C10 H10C 109.5 no
H10B C10 H10C 109.5 no
C6 C11 H11A 109.5 no
C6 C11 H11B 109.5 no
H11A C11 H11B 109.5 no
C6 C11 H11C 109.5 no
H11A C11 H11C 109.5 no
H11B C11 H11C 109.5 no
C6 C12 H12A 109.5 no
C6 C12 H12B 109.5 no
H12A C12 H12B 109.5 no
C6 C12 H12C 109.5 no
H12A C12 H12C 109.5 no
H12B C12 H12C 109.5 no

loop_
_geom_bond_atom_site_label_1
_geom_bond_atom_site_label_2
_geom_bond_site_symmetry_2
_geom_bond_distance
_geom_bond_publ_flag
O1 C7 . 1.201(3) no
O2 C7 . 1.323(3) no
O3 C4 . 1.218(3) no
C1 C7 . 1.509(4) no
C1 C2 . 1.535(3) no
C1 C6 . 1.547(3) no
C2 C8 . 1.538(3) yes
C2 C3 . 1.539(3) no
C3 C4 . 1.514(3) no
C3 C9 . 1.533(4) yes
C4 C5 . 1.491(3) no
C5 C6 . 1.537(3) no
C6 C12 . 1.526(4) yes
C6 C11 . 1.533(4) yes
C9 C10 . 1.518(4) no
O2 H2 . .8200 no
C1 H1 . .9800 no
C2 H2A . .9800 no
C3 H3 . .9800 no
C5 H5A . .9700 no
C5 H5B . .9700 no
C8 H8A . .9600 no
C8 H8B . .9600 no
C8 H8C . .9600 no
C9 H9A . .9700 no
C9 H9B . .9700 no
C10 H10A . .9600 no
C10 H10B . .9600 no
C10 H10C . .9600 no
C11 H11A . .9600 no
C11 H11B . .9600 no
C11 H11C . .9600 no
C12 H12A . .9600 no
C12 H12B . .9600 no
C12 H12C . .9600 no

loop_
_geom_hbond_atom_site_label_D
_geom_hbond_atom_site_label_H
_geom_hbond_atom_site_label_A
_geom_hbond_site_symmetry_A
_geom_hbond_distance_DH
_geom_hbond_distance_HA
_geom_hbond_distance_DA
_geom_hbond_angle_DHA
_geom_hbond_publ_flag
O2 H2 O3 4_546 .82 1.91 2.712(3) 164 yes

loop_
_geom_torsion_atom_site_label_1
_geom_torsion_atom_site_label_2
_geom_torsion_atom_site_label_3
_geom_torsion_atom_site_label_4
_geom_torsion
_geom_torsion_publ_flag
C7 C1 C2 C8 -52.8(3) no
C6 C1 C2 C8 -179.0(2) no
C7 C1 C2 C3 73.9(2) no
C6 C1 C2 C3 -52.2(2) no
C1 C2 C3 C4 42.3(3) no
C8 C2 C3 C4 168.6(2) no
C1 C2 C3 C9 171.5(2) no
C8 C2 C3 C9 -62.2(3) no
C9 C3 C4 O3 13.9(3) no
C2 C3 C4 O3 144.2(3) no
C9 C3 C4 C5 -169.7(2) no
C2 C3 C4 C5 -39.4(3) no
O3 C4 C5 C6 -138.6(3) no
C3 C4 C5 C6 44.9(3) no
C4 C5 C6 C12 69.0(3) no
C4 C5 C6 C11 -172.3(2) no
C4 C5 C6 C1 -51.2(3) no
C7 C1 C6 C12 169.9(2) no
C2 C1 C6 C12 -64.7(3) no
C7 C1 C6 C11 50.6(3) no
C2 C1 C6 C11 176.0(2) no
C7 C1 C6 C5 -69.9(2) no
C2 C1 C6 C5 55.4(3) no
C2 C1 C7 O1 -60.5(3) no
C6 C1 C7 O1 66.0(3) no
C2 C1 C7 O2 118.7(2) no
C6 C1 C7 O2 -114.7(2) no
C4 C3 C9 C10 73.0(3) no
C2 C3 C9 C10 -56.9(3) no

loop_
_cod_related_entry_id
_cod_related_entry_database
_cod_related_entry_code
1 ChemSpider 21181866
